data_4034110
loop_
_publ_author_name
'Hokamp, Tobias'
'Wirth, Thomas'

_publ_section_title
;
 Structurally Defined \a-Tetralol-Based Chiral Hypervalent Iodine
 Reagents.
;
_journal_issue 13
_journal_name_full 'The Journal of organic chemistry'
_journal_page_first 8674
_journal_page_last 8682
_journal_paper_doi 10.1021/acs.joc.9b01315
_journal_volume 84
_journal_year 2019
_chemical_formula_sum 'C23.38 H26.75 Cl0.75 I N O7'
_chemical_formula_weight 587.19
_space_group_crystal_system tetragonal
_space_group_IT_number 86
_space_group_name_Hall '-P 4bc'
_space_group_name_H-M_alt 'P 42/n :2'
_atom_sites_solution_hydrogens geom
_audit_creation_method SHELXL-2018/1
_cell_angle_alpha 90
_cell_angle_beta 90
_cell_angle_gamma 90
_cell_formula_units_Z 8
_cell_length_a 23.5783(5)
_cell_length_b 23.5783(5)
_cell_length_c 8.8815(4)
_cell_measurement_reflns_used 7889
_cell_measurement_temperature 296(2)
_cell_measurement_theta_max 25.2510
_cell_measurement_theta_min 3.5440
_cell_volume 4937.5(3)
_computing_structure_refinement 'SHELXL-2018/1 (Sheldrick, 2018)'
_diffrn_ambient_temperature 296(2)
_diffrn_measured_fraction_theta_full 0.998
_diffrn_measured_fraction_theta_max 0.926
_diffrn_measurement_device_type 'SuperNova, Dual, Cu at home/near, Atlas'
_diffrn_measurement_method '\w scans'
_diffrn_radiation_type MoK\a
_diffrn_radiation_wavelength 0.71073
_diffrn_reflns_av_R_equivalents 0.0799
_diffrn_reflns_av_unetI/netI 0.0683
_diffrn_reflns_Laue_measured_fraction_full 0.998
_diffrn_reflns_Laue_measured_fraction_max 0.926
_diffrn_reflns_limit_h_max 30
_diffrn_reflns_limit_h_min -31
_diffrn_reflns_limit_k_max 31
_diffrn_reflns_limit_k_min -32
_diffrn_reflns_limit_l_max 12
_diffrn_reflns_limit_l_min -11
_diffrn_reflns_number 46941
_diffrn_reflns_point_group_measured_fraction_full 0.998
_diffrn_reflns_point_group_measured_fraction_max 0.926
_diffrn_reflns_theta_full 25.242
_diffrn_reflns_theta_max 29.824
_diffrn_reflns_theta_min 3.352
_exptl_absorpt_coefficient_mu 1.421
_exptl_crystal_colour yellow
_exptl_crystal_density_diffrn 1.580
_exptl_crystal_description needle
_exptl_crystal_F_000 2366
_exptl_crystal_size_max 0.391
_exptl_crystal_size_mid 0.047
_exptl_crystal_size_min 0.038
_refine_diff_density_max 0.864
_refine_diff_density_min -0.641
_refine_diff_density_rms 0.100
_refine_ls_extinction_method none
_refine_ls_goodness_of_fit_ref 1.019
_refine_ls_hydrogen_treatment constr
_refine_ls_matrix_type full
_refine_ls_number_parameters 302
_refine_ls_number_reflns 6571
_refine_ls_number_restraints 3
_refine_ls_restrained_S_all 1.019
_refine_ls_R_factor_all 0.1086
_refine_ls_R_factor_gt 0.0463
_refine_ls_shift/su_max 0.001
_refine_ls_shift/su_mean 0.000
_refine_ls_structure_factor_coef Fsqd
_refine_ls_weighting_details 'w=1/[\s^2^(Fo^2^)+(0.0367P)^2^+5.8377P] where P=(Fo^2^+2Fc^2^)/3'
_refine_ls_weighting_scheme calc
_refine_ls_wR_factor_gt 0.0884
_refine_ls_wR_factor_ref 0.1111
_reflns_Friedel_coverage 0.000
_reflns_number_gt 3829
_reflns_number_total 6571
_reflns_threshold_expression 'I > 2\s(I)'
_cod_data_source_file jo9b01315_si_005.cif
_cod_data_source_block tw1825
_cod_original_sg_symbol_H-M 'P 42/n'
_cod_database_code 4034110
_shelx_shelxl_version_number 2018/1
_shelx_space_group_comment
;
The symmetry employed for this shelxl refinement is uniquely defined
by the following loop, which should always be used as a source of
symmetry information in preference to the above space-group names.
They are only intended as comments.
;
_shelx_estimated_absorpt_t_min 0.606
_shelx_estimated_absorpt_t_max 0.948

loop_
_space_group_symop_operation_xyz
'x, y, z'
'-x+1/2, -y+1/2, z'
'-y, x+1/2, z+1/2'
'y+1/2, -x, z+1/2'
'-x, -y, -z'
'x-1/2, y-1/2, -z'
'y, -x-1/2, -z-1/2'
'-y-1/2, x, -z-1/2'

loop_
_atom_site_label
_atom_site_type_symbol
_atom_site_fract_x
_atom_site_fract_y
_atom_site_fract_z
_atom_site_U_iso_or_equiv
_atom_site_adp_type
_atom_site_occupancy
_atom_site_site_symmetry_order
_atom_site_calc_flag
_atom_site_refinement_flags_posn
_atom_site_refinement_flags_adp
_atom_site_refinement_flags_occupancy
C1 C 0.46284(16) 0.52499(16) 0.2468(5) 0.0298(9) Uani 1 1 d . . .
C2 C 0.40739(17) 0.50827(17) 0.2876(5) 0.0351(10) Uani 1 1 d . . .
C3 C 0.36182(17) 0.54390(17) 0.2694(5) 0.0359(10) Uani 1 1 d . . .
H3 H 0.325995 0.533038 0.302375 0.043 Uiso 1 1 calc R U .
C4 C 0.36976(17) 0.59632(17) 0.2012(5) 0.0353(10) Uani 1 1 d . . .
H4 H 0.339392 0.621109 0.189548 0.042 Uiso 1 1 calc R U .
C5 C 0.42291(16) 0.61129(15) 0.1510(5) 0.0301(9) Uani 1 1 d . . .
C6 C 0.47068(16) 0.57696(16) 0.1744(4) 0.0292(9) Uani 1 1 d . . .
C7 C 0.52880(16) 0.59478(16) 0.1157(5) 0.0329(9) Uani 1 1 d . . .
H7 H 0.525255 0.607823 0.011395 0.039 Uiso 1 1 calc R U .
C8 C 0.57287(16) 0.54819(17) 0.1242(6) 0.0386(10) Uani 1 1 d . . .
H8A H 0.610436 0.564514 0.113970 0.046 Uiso 1 1 calc R U .
H8B H 0.567199 0.521766 0.041809 0.046 Uiso 1 1 calc R U .
C9 C 0.56868(17) 0.51687(18) 0.2726(5) 0.0405(11) Uani 1 1 d . . .
H9A H 0.599492 0.489786 0.280986 0.049 Uiso 1 1 calc R U .
H9B H 0.571727 0.543533 0.355389 0.049 Uiso 1 1 calc R U .
C10 C 0.51239(17) 0.48621(17) 0.2807(5) 0.0377(10) Uani 1 1 d . . .
H10A H 0.507713 0.470266 0.380578 0.045 Uiso 1 1 calc R U .
H10B H 0.512484 0.455124 0.209113 0.045 Uiso 1 1 calc R U .
C11 C 0.34825(19) 0.4339(2) 0.3826(7) 0.0580(14) Uani 1 1 d . . .
H11A H 0.331418 0.457636 0.458132 0.087 Uiso 1 1 calc R U .
H11B H 0.351384 0.395830 0.420391 0.087 Uiso 1 1 calc R U .
H11C H 0.324906 0.433984 0.294076 0.087 Uiso 1 1 calc R U .
C12 C 0.4051(2) 0.6740(2) -0.2704(6) 0.0481(12) Uani 1 1 d . . .
C13 C 0.3945(3) 0.6456(2) -0.4199(6) 0.0716(17) Uani 1 1 d . . .
H13A H 0.372859 0.670567 -0.483318 0.107 Uiso 1 1 calc R U .
H13B H 0.373678 0.611118 -0.404301 0.107 Uiso 1 1 calc R U .
H13C H 0.430040 0.637175 -0.467402 0.107 Uiso 1 1 calc R U .
C14 C 0.45161(19) 0.77371(17) 0.2607(6) 0.0414(11) Uani 1 1 d . . .
C15 C 0.4569(2) 0.80143(19) 0.4105(6) 0.0539(13) Uani 1 1 d . . .
H15A H 0.496227 0.804901 0.436510 0.081 Uiso 1 1 calc R U .
H15B H 0.437833 0.778857 0.484922 0.081 Uiso 1 1 calc R U .
H15C H 0.439916 0.838422 0.406695 0.081 Uiso 1 1 calc R U .
C16 C 0.58579(16) 0.68025(16) 0.1603(5) 0.0351(10) Uani 1 1 d . . .
C17 C 0.60334(16) 0.72266(16) 0.2633(5) 0.0355(10) Uani 1 1 d . . .
C18 C 0.64243(18) 0.76232(18) 0.2135(6) 0.0433(11) Uani 1 1 d . . .
H18 H 0.654045 0.790800 0.279109 0.052 Uiso 1 1 calc R U .
C19 C 0.66469(19) 0.76098(18) 0.0699(6) 0.0466(12) Uani 1 1 d . . .
H19 H 0.690773 0.788257 0.039550 0.056 Uiso 1 1 calc R U .
C20 C 0.64801(19) 0.7190(2) -0.0279(6) 0.0470(12) Uani 1 1 d . . .
H20 H 0.662971 0.717553 -0.124665 0.056 Uiso 1 1 calc R U .
C21 C 0.60854(17) 0.67860(19) 0.0188(6) 0.0418(11) Uani 1 1 d . . .
H21 H 0.597517 0.650100 -0.047401 0.050 Uiso 1 1 calc R U .
C22 C 0.58704(19) 0.7270(2) 0.4257(6) 0.0474(12) Uani 1 1 d . . .
C23 C 0.5436(2) 0.6856(2) 0.6471(6) 0.0624(15) Uani 1 1 d . . .
H23A H 0.577632 0.690674 0.704951 0.094 Uiso 1 1 calc R U .
H23B H 0.526262 0.650153 0.673561 0.094 Uiso 1 1 calc R U .
H23C H 0.517783 0.716064 0.667967 0.094 Uiso 1 1 calc R U .
N1 N 0.55747(16) 0.68547(15) 0.4885(4) 0.0458(10) Uani 1 1 d . . .
H1 H 0.546196 0.657679 0.433409 0.055 Uiso 1 1 calc R U .
O1 O 0.40392(12) 0.45505(12) 0.3455(4) 0.0441(8) Uani 1 1 d . . .
O2 O 0.41519(13) 0.63944(12) -0.1592(4) 0.0455(8) Uani 1 1 d . . .
O3 O 0.40547(16) 0.72548(14) -0.2548(4) 0.0628(10) Uani 1 1 d . . .
O4 O 0.44068(13) 0.71938(12) 0.2661(4) 0.0456(8) Uani 1 1 d . . .
O5 O 0.45653(16) 0.79857(13) 0.1409(4) 0.0592(9) Uani 1 1 d . . .
O6 O 0.54528(11) 0.64228(11) 0.2115(3) 0.0355(7) Uani 1 1 d . . .
O7 O 0.6022(2) 0.76762(19) 0.5012(5) 0.0962(16) Uani 1 1 d . . .
I1 I 0.42931(2) 0.68969(2) 0.04191(3) 0.03540(10) Uani 1 1 d . . .
C24 C 0.2075(6) 0.7453(15) -0.707(6) 0.207(17) Uiso 0.373(9) 1 d D . P
H24A H 0.179869 0.775791 -0.706623 0.249 Uiso 0.373(9) 1 calc R U P
H24B H 0.187172 0.709550 -0.706623 0.249 Uiso 0.373(9) 1 calc R U P
Cl1 Cl 0.250000 0.750000 -0.869(6) 0.63(2) Uiso 0.747(18) 2 d DS . P
Cl2 Cl 0.250000 0.750000 -0.546(6) 0.64(2) Uiso 0.747(18) 2 d DS . P

loop_
_atom_site_aniso_label
_atom_site_aniso_U_11
_atom_site_aniso_U_22
_atom_site_aniso_U_33
_atom_site_aniso_U_23
_atom_site_aniso_U_13
_atom_site_aniso_U_12
C1 0.036(2) 0.029(2) 0.025(2) -0.0035(17) -0.0007(17) 0.0000(17)
C2 0.039(2) 0.037(2) 0.029(2) 0.0001(19) -0.0046(18) -0.0072(18)
C3 0.034(2) 0.040(2) 0.033(3) -0.0016(19) 0.0012(18) -0.0071(18)
C4 0.032(2) 0.043(2) 0.031(3) -0.0008(19) -0.0029(18) 0.0006(18)
C5 0.039(2) 0.0272(19) 0.025(2) 0.0008(17) -0.0059(18) -0.0019(16)
C6 0.033(2) 0.035(2) 0.020(2) -0.0078(16) -0.0043(16) -0.0033(16)
C7 0.035(2) 0.033(2) 0.031(2) -0.0059(18) -0.0010(18) -0.0046(17)
C8 0.030(2) 0.042(2) 0.045(3) -0.005(2) 0.001(2) -0.0020(18)
C9 0.034(2) 0.042(2) 0.044(3) 0.005(2) -0.003(2) 0.0047(19)
C10 0.040(2) 0.038(2) 0.036(3) 0.0012(19) -0.003(2) 0.0012(18)
C11 0.047(3) 0.054(3) 0.074(4) 0.014(3) 0.003(3) -0.017(2)
C12 0.066(3) 0.050(3) 0.029(3) 0.003(2) -0.002(2) -0.010(2)
C13 0.120(5) 0.063(3) 0.032(3) 0.006(3) -0.009(3) -0.023(3)
C14 0.056(3) 0.029(2) 0.039(3) -0.001(2) 0.001(2) 0.003(2)
C15 0.080(4) 0.039(3) 0.043(3) -0.005(2) 0.006(3) -0.001(2)
C16 0.030(2) 0.033(2) 0.042(3) 0.0026(19) -0.0043(19) -0.0014(17)
C17 0.031(2) 0.032(2) 0.044(3) -0.0035(19) -0.0015(19) -0.0030(17)
C18 0.042(2) 0.032(2) 0.056(3) 0.001(2) -0.009(2) -0.0021(19)
C19 0.043(3) 0.036(2) 0.061(4) 0.014(2) -0.007(2) -0.007(2)
C20 0.042(3) 0.054(3) 0.045(3) 0.010(2) 0.002(2) -0.005(2)
C21 0.034(2) 0.048(3) 0.043(3) 0.000(2) -0.003(2) -0.0058(19)
C22 0.040(3) 0.050(3) 0.052(3) -0.013(2) 0.001(2) -0.010(2)
C23 0.081(4) 0.069(3) 0.037(3) -0.006(3) 0.000(3) -0.010(3)
N1 0.063(3) 0.041(2) 0.034(2) -0.0057(17) -0.0037(19) -0.0093(18)
O1 0.0435(17) 0.0408(17) 0.048(2) 0.0098(15) 0.0006(15) -0.0073(14)
O2 0.066(2) 0.0403(17) 0.0299(19) 0.0020(14) -0.0020(15) -0.0031(15)
O3 0.100(3) 0.043(2) 0.045(2) 0.0055(16) -0.003(2) -0.0057(19)
O4 0.071(2) 0.0333(16) 0.0325(19) -0.0024(14) 0.0018(16) -0.0034(15)
O5 0.099(3) 0.0330(17) 0.046(2) 0.0034(16) 0.001(2) -0.0062(17)
O6 0.0368(15) 0.0356(15) 0.0342(18) -0.0050(13) 0.0036(13) -0.0104(12)
O7 0.117(4) 0.093(3) 0.078(4) -0.046(3) 0.033(3) -0.062(3)
I1 0.04418(17) 0.03128(15) 0.03074(16) 0.00096(12) -0.00067(13) 0.00001(12)

loop_
_atom_type_symbol
_atom_type_description
_atom_type_scat_dispersion_real
_atom_type_scat_dispersion_imag
_atom_type_scat_source
C C 0.0033 0.0016 'International Tables Vol C Tables 4.2.6.8 and 6.1.1.4'
H H 0.0000 0.0000 'International Tables Vol C Tables 4.2.6.8 and 6.1.1.4'
N N 0.0061 0.0033 'International Tables Vol C Tables 4.2.6.8 and 6.1.1.4'
O O 0.0106 0.0060 'International Tables Vol C Tables 4.2.6.8 and 6.1.1.4'
I I -0.4742 1.8119 'International Tables Vol C Tables 4.2.6.8 and 6.1.1.4'
Cl Cl 0.1484 0.1585 'International Tables Vol C Tables 4.2.6.8 and 6.1.1.4'

loop_
_geom_angle_atom_site_label_1
_geom_angle_atom_site_label_2
_geom_angle_atom_site_label_3
_geom_angle
_geom_angle_site_symmetry_1
_geom_angle_site_symmetry_3
C6 C1 C2 119.0(4) . .
C6 C1 C10 121.3(3) . .
C2 C1 C10 119.7(3) . .
O1 C2 C3 124.2(4) . .
O1 C2 C1 114.2(3) . .
C3 C2 C1 121.6(4) . .
C2 C3 C4 119.3(4) . .
C2 C3 H3 120.3 . .
C4 C3 H3 120.3 . .
C5 C4 C3 119.5(4) . .
C5 C4 H4 120.3 . .
C3 C4 H4 120.3 . .
C4 C5 C6 122.4(4) . .
C4 C5 I1 116.2(3) . .
C6 C5 I1 121.4(3) . .
C1 C6 C5 117.9(3) . .
C1 C6 C7 121.2(3) . .
C5 C6 C7 120.8(3) . .
O6 C7 C8 110.2(3) . .
O6 C7 C6 104.6(3) . .
C8 C7 C6 113.6(3) . .
O6 C7 H7 109.4 . .
C8 C7 H7 109.4 . .
C6 C7 H7 109.4 . .
C7 C8 C9 110.6(4) . .
C7 C8 H8A 109.5 . .
C9 C8 H8A 109.5 . .
C7 C8 H8B 109.5 . .
C9 C8 H8B 109.5 . .
H8A C8 H8B 108.1 . .
C10 C9 C8 109.3(4) . .
C10 C9 H9A 109.8 . .
C8 C9 H9A 109.8 . .
C10 C9 H9B 109.8 . .
C8 C9 H9B 109.8 . .
H9A C9 H9B 108.3 . .
C9 C10 C1 112.3(3) . .
C9 C10 H10A 109.1 . .
C1 C10 H10A 109.1 . .
C9 C10 H10B 109.1 . .
C1 C10 H10B 109.1 . .
H10A C10 H10B 107.9 . .
O1 C11 H11A 109.5 . .
O1 C11 H11B 109.5 . .
H11A C11 H11B 109.5 . .
O1 C11 H11C 109.5 . .
H11A C11 H11C 109.5 . .
H11B C11 H11C 109.5 . .
O3 C12 O2 122.3(4) . .
O3 C12 C13 122.8(5) . .
O2 C12 C13 114.9(4) . .
C12 C13 H13A 109.5 . .
C12 C13 H13B 109.5 . .
H13A C13 H13B 109.5 . .
C12 C13 H13C 109.5 . .
H13A C13 H13C 109.5 . .
H13B C13 H13C 109.5 . .
O5 C14 O4 121.4(4) . .
O5 C14 C15 124.1(4) . .
O4 C14 C15 114.5(4) . .
C14 C15 H15A 109.5 . .
C14 C15 H15B 109.5 . .
H15A C15 H15B 109.5 . .
C14 C15 H15C 109.5 . .
H15A C15 H15C 109.5 . .
H15B C15 H15C 109.5 . .
C21 C16 O6 123.6(4) . .
C21 C16 C17 119.9(4) . .
O6 C16 C17 116.4(4) . .
C18 C17 C16 117.7(4) . .
C18 C17 C22 115.6(4) . .
C16 C17 C22 126.5(4) . .
C19 C18 C17 122.2(4) . .
C19 C18 H18 118.9 . .
C17 C18 H18 118.9 . .
C20 C19 C18 119.5(4) . .
C20 C19 H19 120.3 . .
C18 C19 H19 120.3 . .
C19 C20 C21 119.7(5) . .
C19 C20 H20 120.2 . .
C21 C20 H20 120.2 . .
C16 C21 C20 121.0(4) . .
C16 C21 H21 119.5 . .
C20 C21 H21 119.5 . .
O7 C22 N1 120.1(5) . .
O7 C22 C17 120.4(4) . .
N1 C22 C17 119.4(4) . .
N1 C23 H23A 109.5 . .
N1 C23 H23B 109.5 . .
H23A C23 H23B 109.5 . .
N1 C23 H23C 109.5 . .
H23A C23 H23C 109.5 . .
H23B C23 H23C 109.5 . .
C22 N1 C23 121.8(4) . .
C22 N1 H1 119.1 . .
C23 N1 H1 119.1 . .
C2 O1 C11 117.5(3) . .
C12 O2 I1 108.1(3) . .
C14 O4 I1 108.3(3) . .
C16 O6 C7 119.2(3) . .
C5 I1 O4 82.32(13) . .
C5 I1 O2 83.56(14) . .
O4 I1 O2 165.87(11) . .
Cl2 C24 Cl1 109.9(8) . .
Cl2 C24 H24A 109.7 . .
Cl1 C24 H24A 109.7 . .
Cl2 C24 H24B 109.7 . .
Cl1 C24 H24B 109.7 . .
H24A C24 H24B 108.2 . .
Cl2 Cl1 C24 145.1(4) 3_654 2_565
Cl2 Cl1 C24 145.1(4) 3_654 .
C24 Cl1 C24 69.9(9) 2_565 .
Cl1 Cl2 C24 144.8(5) 3_655 .
Cl1 Cl2 C24 144.8(4) 3_655 2_565
C24 Cl2 C24 70.4(9) . 2_565

loop_
_geom_bond_atom_site_label_1
_geom_bond_atom_site_label_2
_geom_bond_distance
_geom_bond_site_symmetry_2
C1 C6 1.396(5) .
C1 C2 1.413(5) .
C1 C10 1.514(5) .
C2 O1 1.359(5) .
C2 C3 1.373(6) .
C3 C4 1.389(6) .
C3 H3 0.9300 .
C4 C5 1.376(5) .
C4 H4 0.9300 .
C5 C6 1.403(5) .
C5 I1 2.093(4) .
C6 C7 1.525(5) .
C7 O6 1.459(4) .
C7 C8 1.514(5) .
C7 H7 0.9800 .
C8 C9 1.515(6) .
C8 H8A 0.9700 .
C8 H8B 0.9700 .
C9 C10 1.513(6) .
C9 H9A 0.9700 .
C9 H9B 0.9700 .
C10 H10A 0.9700 .
C10 H10B 0.9700 .
C11 O1 1.443(5) .
C11 H11A 0.9600 .
C11 H11B 0.9600 .
C11 H11C 0.9600 .
C12 O3 1.222(5) .
C12 O2 1.302(5) .
C12 C13 1.508(7) .
C13 H13A 0.9600 .
C13 H13B 0.9600 .
C13 H13C 0.9600 .
C14 O5 1.221(5) .
C14 O4 1.307(5) .
C14 C15 1.487(6) .
C15 H15A 0.9600 .
C15 H15B 0.9600 .
C15 H15C 0.9600 .
C16 C21 1.367(6) .
C16 O6 1.386(5) .
C16 C17 1.417(6) .
C17 C18 1.385(6) .
C17 C22 1.496(7) .
C18 C19 1.380(7) .
C18 H18 0.9300 .
C19 C20 1.374(7) .
C19 H19 0.9300 .
C20 C21 1.395(6) .
C20 H20 0.9300 .
C21 H21 0.9300 .
C22 O7 1.223(6) .
C22 N1 1.324(6) .
C23 N1 1.446(6) .
C23 H23A 0.9600 .
C23 H23B 0.9600 .
C23 H23C 0.9600 .
N1 H1 0.8600 .
O2 I1 2.169(3) .
O4 I1 2.127(3) .
C24 Cl2 1.749(10) .
C24 Cl1 1.760(10) .
C24 H24A 0.9700 .
C24 H24B 0.9700 .
Cl1 Cl2 1.569(10) 3_654
